data_4323688
loop_
_publ_author_name
'Katja Heinze'
'Gottfried Huttner'
'Laszlo Zsolnai'
'Peter Schober'

_publ_section_title
;
 Complexes of Cobalt(II) Chloride with the Tripodal Trisphosphane triphos:
 Solution Dynamics, Spin-Crossover, Reactivity, and Redox Activity
;
_journal_name_full 'Inorganic Chemistry'
_journal_page_first 5457
_journal_page_last 5469
_journal_paper_doi 10.1021/ic9705352
_journal_volume 36
_journal_year 1997
_chemical_formula_sum 'C41 H39 Cl Co P3'
_chemical_formula_weight 719.01
_chemical_name_common 'compound 11'
_chemical_name_systematic
;
       
 ?
       
;
_space_group_IT_number 33
_symmetry_cell_setting orthorhombic
_symmetry_space_group_name_Hall 'P 2c -2n'
_symmetry_space_group_name_H-M 'P n a 21'
_atom_sites_solution_hydrogens geom
_atom_sites_solution_primary direct
_atom_sites_solution_secondary difmap
_audit_creation_method SHELXL
_cell_angle_alpha 90.00
_cell_angle_beta 90.00
_cell_angle_gamma 90.00
_cell_formula_units_Z 4
_cell_length_a 20.723(6)
_cell_length_b 10.274(4)
_cell_length_c 16.871(4)
_cell_measurement_temperature 200(2)
_cell_volume 3592.0(19)
_computing_structure_refinement 'SHELXL-93 (Sheldrick, 1993)'
_computing_structure_solution 'SHELXS-86 (Sheldrick, 1990)'
_diffrn_ambient_temperature 200
_diffrn_radiation_monochromator graphite
_diffrn_radiation_source 'fine-focus sealed tube'
_diffrn_radiation_type MoK\a
_diffrn_radiation_wavelength 0.71073
_diffrn_reflns_av_R_equivalents 0.0000
_diffrn_reflns_av_sigmaI/netI 0.0537
_diffrn_reflns_limit_h_max 23
_diffrn_reflns_limit_h_min -9
_diffrn_reflns_limit_k_max 10
_diffrn_reflns_limit_k_min -11
_diffrn_reflns_limit_l_max 18
_diffrn_reflns_limit_l_min -7
_diffrn_reflns_number 2756
_diffrn_reflns_theta_max 23.50
_diffrn_reflns_theta_min 1.97
_exptl_absorpt_coefficient_mu 0.714
_exptl_crystal_density_diffrn 1.330
_exptl_crystal_F_000 1496
_exptl_crystal_size_max 0.20
_exptl_crystal_size_mid 0.30
_exptl_crystal_size_min 0.30
_refine_diff_density_max 0.724
_refine_diff_density_min -0.638
_refine_diff_density_rms 0.264
_refine_ls_abs_structure_details 'Flack H D (1983), Acta Cryst. A39, 876-881'
_refine_ls_abs_structure_Flack -0.02(4)
_refine_ls_extinction_method none
_refine_ls_goodness_of_fit_all 1.190
_refine_ls_goodness_of_fit_obs 1.240
_refine_ls_matrix_type full
_refine_ls_number_parameters 347
_refine_ls_number_reflns 2756
_refine_ls_number_restraints 1
_refine_ls_restrained_S_all 1.190
_refine_ls_restrained_S_obs 1.240
_refine_ls_R_factor_all 0.0645
_refine_ls_R_factor_obs 0.0483
_refine_ls_shift/esd_max -0.050
_refine_ls_shift/esd_mean 0.008
_refine_ls_structure_factor_coef Fsqd
_refine_ls_weighting_details 'w=1/[\s^2^(Fo^2^)+(0.0736P)^2^+0.0000P] where P=(Fo^2^+2Fc^2^)/3'
_refine_ls_weighting_scheme calc
_refine_ls_wR_factor_all 0.1369
_refine_ls_wR_factor_obs 0.1284
_reflns_number_observed 2290
_reflns_number_total 2756
_reflns_observed_criterion >2sigma(I)
_cod_data_source_file ic9705352_11.cif
_cod_data_source_block kat4
_cod_depositor_comments
;
The following automatic conversions were performed:

'_refine_ls_weighting_scheme' value 'calc
w=1/[\s^2^(Fo^2^)+(0.0736P)^2^+0.0000P] where P=(Fo^2^+2Fc^2^)/3' was
changed to 'calc'. New tag '_refine_ls_weighting_details' was
created. The value of the new tag was set to
'w=1/[\s^2^(Fo^2^)+(0.0736P)^2^+0.0000P] where P=(Fo^2^+2Fc^2^)/3'.

Automatic conversion script
Id: cif_fix_values 3143 2015-03-26 13:38:13Z robertas 
;
_cod_database_code 4323688

loop_
_symmetry_equiv_pos_as_xyz
'x, y, z'
'-x, -y, z+1/2'
'-x+1/2, y+1/2, z+1/2'
'x+1/2, -y+1/2, z'

loop_
_atom_site_aniso_label
_atom_site_aniso_U_11
_atom_site_aniso_U_22
_atom_site_aniso_U_33
_atom_site_aniso_U_23
_atom_site_aniso_U_13
_atom_site_aniso_U_12
Co 0.0295(6) 0.0288(6) 0.0214(5) 0.0004(6) 0.0042(6) -0.0006(5)
P1 0.0276(10) 0.0315(11) 0.0218(11) 0.0012(11) 0.0002(12) 0.0007(9)
P2 0.0274(11) 0.0276(11) 0.0221(11) -0.0015(10) 0.0024(10) 0.0007(10)
P3 0.0264(11) 0.0242(11) 0.0266(12) -0.0005(10) 0.0052(10) -0.0009(10)
Cl 0.069(2) 0.0468(15) 0.0365(13) 0.0056(12) 0.0195(13) -0.0063(13)
C1 0.022(4) 0.034(5) 0.025(5) 0.003(4) 0.004(4) -0.001(4)
C2 0.029(5) 0.034(5) 0.019(5) 0.000(4) 0.000(4) 0.001(4)
C3 0.030(4) 0.025(4) 0.028(5) 0.003(4) 0.005(4) -0.001(4)
C4 0.027(5) 0.032(5) 0.023(4) 0.004(4) 0.003(4) -0.003(4)
C5 0.026(5) 0.038(5) 0.026(5) 0.003(4) -0.002(4) -0.002(4)
C6 0.039(5) 0.041(5) 0.034(5) 0.001(5) 0.000(5) 0.000(4)
C7 0.031(5) 0.050(6) 0.038(6) -0.006(5) -0.003(4) 0.005(5)
C8 0.055(7) 0.048(6) 0.046(6) 0.003(5) -0.018(6) 0.017(5)
C9 0.052(6) 0.045(6) 0.050(6) 0.009(5) 0.011(6) 0.002(5)
C10 0.044(5) 0.033(5) 0.042(6) 0.000(5) 0.004(5) -0.001(5)
C11 0.033(5) 0.030(5) 0.021(5) -0.004(4) -0.004(4) 0.000(4)
C12 0.045(6) 0.046(6) 0.032(5) -0.007(5) -0.007(5) 0.006(5)
C13 0.071(7) 0.053(7) 0.039(6) -0.018(6) -0.004(6) 0.020(6)
C14 0.088(9) 0.034(6) 0.058(8) -0.017(6) -0.023(7) 0.004(6)
C15 0.072(8) 0.038(6) 0.056(8) -0.001(6) -0.016(6) -0.020(6)
C16 0.051(6) 0.037(6) 0.042(6) -0.005(5) -0.004(5) -0.011(5)
C17 0.038(5) 0.030(5) 0.030(5) 0.001(4) -0.007(4) 0.006(4)
C18 0.030(5) 0.035(5) 0.049(6) 0.011(5) 0.001(5) -0.004(4)
C19 0.039(6) 0.058(7) 0.069(8) 0.029(6) -0.011(5) -0.011(5)
C20 0.040(6) 0.037(6) 0.079(9) -0.002(6) -0.019(6) -0.007(5)
C21 0.041(6) 0.047(6) 0.043(6) -0.014(5) -0.006(5) 0.003(5)
C22 0.031(5) 0.044(6) 0.040(6) -0.007(5) 0.008(5) -0.005(5)
C23 0.030(5) 0.023(5) 0.032(5) -0.004(4) -0.002(4) 0.004(4)
C24 0.042(6) 0.064(7) 0.039(6) -0.002(5) 0.002(5) 0.018(5)
C25 0.044(6) 0.095(9) 0.048(7) -0.013(7) 0.001(5) 0.025(7)
C26 0.044(6) 0.052(7) 0.086(9) -0.022(7) -0.007(7) 0.019(5)
C27 0.042(6) 0.033(5) 0.077(9) 0.005(6) -0.013(6) 0.002(5)
C28 0.038(5) 0.035(5) 0.042(6) -0.001(5) -0.002(5) 0.004(4)
C29 0.033(5) 0.023(4) 0.031(5) -0.005(4) -0.002(4) -0.007(4)
C30 0.033(5) 0.040(5) 0.071(7) -0.020(6) 0.009(5) -0.004(4)
C31 0.028(5) 0.053(7) 0.084(8) -0.032(7) 0.002(6) -0.003(5)
C32 0.034(6) 0.091(9) 0.051(7) -0.038(7) -0.008(5) 0.007(6)
C33 0.039(5) 0.059(7) 0.034(6) -0.006(5) -0.005(5) -0.001(5)
C34 0.036(5) 0.049(6) 0.035(5) 0.005(5) -0.006(5) -0.002(5)
C35 0.026(4) 0.045(6) 0.026(5) -0.008(4) 0.007(4) -0.001(4)
C36 0.038(5) 0.036(5) 0.030(5) -0.007(4) 0.005(4) 0.001(4)
C37 0.032(5) 0.047(6) 0.030(5) -0.001(5) 0.002(4) 0.006(5)
C38 0.028(5) 0.046(6) 0.035(6) -0.016(5) -0.001(4) 0.004(4)
C39 0.038(5) 0.033(5) 0.055(7) -0.013(5) -0.004(5) -0.002(4)
C40 0.037(5) 0.034(5) 0.035(5) -0.007(5) 0.001(5) -0.008(4)
C41 0.020(4) 0.039(5) 0.028(5) -0.004(4) -0.002(4) 0.000(4)

loop_
_atom_site_label
_atom_site_type_symbol
_atom_site_fract_x
_atom_site_fract_y
_atom_site_fract_z
_atom_site_U_iso_or_equiv
_atom_site_thermal_displace_type
_atom_site_occupancy
_atom_site_calc_flag
_atom_site_refinement_flags
_atom_site_disorder_group
Co Co 0.93245(5) 0.07510(10) 0.35999(7) 0.0265(3) Uani 1 d . .
P1 P 1.03670(10) 0.1331(2) 0.35315(15) 0.0270(5) Uani 1 d . .
P2 P 0.94071(10) -0.0169(2) 0.24013(13) 0.0257(5) Uani 1 d . .
P3 P 0.90155(10) 0.2675(2) 0.30976(13) 0.0258(5) Uani 1 d . .
Cl Cl 0.88817(14) -0.0098(3) 0.4684(2) 0.0510(7) Uani 1 d . .
C1 C 1.0598(4) 0.1753(8) 0.2494(5) 0.027(2) Uani 1 d . .
H1A H 1.0926(4) 0.2426(8) 0.2510(5) 0.030(10) Uiso 1 calc R .
H1B H 1.0788(4) 0.0992(8) 0.2247(5) 0.030(10) Uiso 1 calc R .
C2 C 0.9602(4) 0.1109(8) 0.1665(5) 0.028(2) Uani 1 d . .
H2A H 0.9818(4) 0.0701(8) 0.1219(5) 0.030(10) Uiso 1 calc R .
H2B H 0.9201(4) 0.1473(8) 0.1469(5) 0.030(10) Uiso 1 calc R .
C3 C 0.9632(4) 0.3307(8) 0.2410(6) 0.028(2) Uani 1 d . .
H3A H 0.9421(4) 0.3856(8) 0.2021(6) 0.030(10) Uiso 1 calc R .
H3B H 0.9930(4) 0.3849(8) 0.2707(6) 0.030(10) Uiso 1 calc R .
C4 C 1.0029(4) 0.2237(8) 0.1963(5) 0.028(2) Uani 1 d . .
C5 C 1.0337(4) 0.2888(8) 0.1238(5) 0.030(2) Uani 1 d . .
H5A H 1.0625(18) 0.2287(18) 0.0984(17) 0.033(14) Uiso 1 calc R .
H5B H 1.0573(20) 0.3644(28) 0.1403(6) 0.033(14) Uiso 1 calc R .
H5C H 1.0005(4) 0.3142(43) 0.0872(14) 0.033(14) Uiso 1 calc R .
C6 C 1.1620(2) 0.0161(5) 0.3517(3) 0.038(2) Uani 1 d G .
C7 C 1.2073(2) -0.0736(6) 0.3782(4) 0.039(2) Uani 1 d G .
C8 C 1.1904(3) -0.1646(6) 0.4356(4) 0.050(3) Uani 1 d G .
C9 C 1.1282(3) -0.1658(6) 0.4664(4) 0.049(3) Uani 1 d G .
C10 C 1.0829(2) -0.0761(6) 0.4399(4) 0.040(2) Uani 1 d G .
C11 C 1.0998(2) 0.0149(5) 0.3826(3) 0.028(2) Uani 1 d G .
H6 H 1.1736(3) 0.0788(7) 0.3122(4) 0.051(5) Uiso 1 calc G .
H7 H 1.2502(2) -0.0728(9) 0.3570(5) 0.051(5) Uiso 1 d G .
H8 H 1.2216(4) -0.2265(8) 0.4539(5) 0.051(5) Uiso 1 d G .
H9 H 1.1166(4) -0.2285(8) 0.5060(5) 0.051(5) Uiso 1 d G .
H10 H 1.0400(3) -0.0769(8) 0.4612(5) 0.051(5) Uiso 1 d G .
C12 C 1.0258(3) 0.3055(6) 0.4785(4) 0.041(2) Uani 1 d G .
C13 C 1.0448(3) 0.4046(7) 0.5296(3) 0.054(3) Uani 1 d G .
C14 C 1.1013(4) 0.4735(6) 0.5148(4) 0.060(3) Uani 1 d G .
C15 C 1.1387(3) 0.4434(6) 0.4490(4) 0.056(3) Uani 1 d G .
C16 C 1.1197(3) 0.3443(6) 0.3979(3) 0.043(2) Uani 1 d G .
C17 C 1.0633(3) 0.2754(5) 0.4127(3) 0.033(2) Uani 1 d G .
H12 H 0.9869(3) 0.2579(9) 0.4887(5) 0.051(5) Uiso 1 calc G .
H13 H 1.0190(4) 0.4254(10) 0.5750(4) 0.051(5) Uiso 1 d G .
H14 H 1.1144(5) 0.5419(8) 0.5500(5) 0.051(5) Uiso 1 d G .
H15 H 1.1777(4) 0.4910(9) 0.4388(6) 0.051(5) Uiso 1 d G .
H16 H 1.1455(4) 0.3235(9) 0.3526(4) 0.051(5) Uiso 1 d G .
C18 C 0.8261(3) -0.1612(6) 0.2417(3) 0.038(2) Uani 1 d G .
C19 C 0.7743(2) -0.2277(6) 0.2083(4) 0.055(3) Uani 1 d G .
C20 C 0.7685(2) -0.2361(6) 0.1264(4) 0.052(3) Uani 1 d G .
C21 C 0.8144(3) -0.1779(6) 0.0778(3) 0.044(3) Uani 1 d G .
C22 C 0.8661(2) -0.1115(6) 0.1112(3) 0.038(2) Uani 1 d G .
C23 C 0.8720(2) -0.1031(5) 0.1931(3) 0.028(2) Uani 1 d G .
H18 H 0.8301(4) -0.1554(9) 0.2980(3) 0.051(5) Uiso 1 calc G .
H19 H 0.7427(3) -0.2678(8) 0.2418(5) 0.051(5) Uiso 1 d G .
H20 H 0.7328(3) -0.2819(8) 0.1035(5) 0.051(5) Uiso 1 d G .
H21 H 0.8103(4) -0.1837(9) 0.0215(3) 0.051(5) Uiso 1 d G .
H22 H 0.8978(3) -0.0713(8) 0.0777(4) 0.051(5) Uiso 1 d G .
C24 C 1.0416(3) -0.1535(6) 0.1576(3) 0.048(3) Uani 1 d G .
C25 C 1.0873(3) -0.2520(7) 0.1512(4) 0.062(3) Uani 1 d G .
C26 C 1.0968(3) -0.3378(6) 0.2138(4) 0.061(3) Uani 1 d G .
C27 C 1.0607(3) -0.3251(5) 0.2828(4) 0.051(3) Uani 1 d G .
C28 C 1.0150(3) -0.2266(6) 0.2892(3) 0.038(2) Uani 1 d G .
C29 C 1.0055(3) -0.1408(5) 0.2266(3) 0.029(2) Uani 1 d G .
H24 H 1.0349(4) -0.0943(8) 0.1145(4) 0.051(5) Uiso 1 calc G .
H25 H 1.1122(4) -0.2608(10) 0.1038(4) 0.051(5) Uiso 1 d G .
H26 H 1.1284(4) -0.4058(8) 0.2094(6) 0.051(5) Uiso 1 d G .
H27 H 1.0674(5) -0.3843(8) 0.3259(5) 0.051(5) Uiso 1 d G .
H28 H 0.9902(4) -0.2177(9) 0.3368(4) 0.051(5) Uiso 1 d G .
C30 C 0.7852(3) 0.1763(5) 0.2437(4) 0.048(3) Uani 1 d G .
C31 C 0.7300(3) 0.1830(5) 0.1971(5) 0.055(3) Uani 1 d G .
C32 C 0.7163(2) 0.2957(7) 0.1547(4) 0.059(3) Uani 1 d G .
C33 C 0.7579(3) 0.4017(6) 0.1589(4) 0.044(3) Uani 1 d G .
C34 C 0.8131(3) 0.3950(5) 0.2055(4) 0.040(2) Uani 1 d G .
C35 C 0.8268(2) 0.2823(5) 0.2479(4) 0.033(2) Uani 1 d G .
H30 H 0.7946(4) 0.0984(6) 0.2729(6) 0.051(5) Uiso 1 calc G .
H31 H 0.7013(4) 0.1096(7) 0.1942(7) 0.051(5) Uiso 1 d G .
H32 H 0.6783(3) 0.3002(10) 0.1226(5) 0.051(5) Uiso 1 d G .
H33 H 0.7486(4) 0.4795(7) 0.1297(5) 0.051(5) Uiso 1 d G .
H34 H 0.8418(4) 0.4683(6) 0.2084(6) 0.051(5) Uiso 1 d G .
C36 C 0.8528(3) 0.3737(4) 0.4468(3) 0.035(2) Uani 1 d G .
C37 C 0.8366(3) 0.4716(5) 0.5001(3) 0.036(2) Uani 1 d G .
C38 C 0.8547(3) 0.5995(5) 0.4849(3) 0.036(2) Uani 1 d G .
C39 C 0.8888(3) 0.6295(4) 0.4164(4) 0.042(2) Uani 1 d G .
C40 C 0.9050(3) 0.5316(5) 0.3631(3) 0.035(2) Uani 1 d G .
C41 C 0.8869(3) 0.4037(4) 0.3783(3) 0.029(2) Uani 1 d G .
H36 H 0.8403(4) 0.2852(4) 0.4572(4) 0.051(5) Uiso 1 calc G .
H37 H 0.8131(4) 0.4508(7) 0.5473(3) 0.051(5) Uiso 1 d G .
H38 H 0.8436(4) 0.6672(6) 0.5216(4) 0.051(5) Uiso 1 d G .
H39 H 0.9013(4) 0.7180(4) 0.4059(5) 0.051(5) Uiso 1 d G .
H40 H 0.9285(4) 0.5523(7) 0.3159(4) 0.051(5) Uiso 1 d G .

loop_
_atom_type_symbol
_atom_type_description
_atom_type_scat_dispersion_real
_atom_type_scat_dispersion_imag
_atom_type_scat_source
C C 0.0033 0.0016 'International Tables Vol C Tables 4.2.6.8 and 6.1.1.4'
H H 0.0000 0.0000 'International Tables Vol C Tables 4.2.6.8 and 6.1.1.4'
P P 0.1023 0.0942 'International Tables Vol C Tables 4.2.6.8 and 6.1.1.4'
Cl Cl 0.1484 0.1585 'International Tables Vol C Tables 4.2.6.8 and 6.1.1.4'
Co Co 0.3494 0.9721 'International Tables Vol C Tables 4.2.6.8 and 6.1.1.4'

loop_
_geom_angle_atom_site_label_1
_geom_angle_atom_site_label_2
_geom_angle_atom_site_label_3
_geom_angle
_geom_angle_site_symmetry_1
_geom_angle_site_symmetry_3
_geom_angle_publ_flag
Cl Co P2 127.49(10) . . ?
Cl Co P1 122.93(11) . . ?
P2 Co P1 89.55(9) . . ?
Cl Co P3 122.56(10) . . ?
P2 Co P3 93.03(9) . . ?
P1 Co P3 91.22(9) . . ?
C11 P1 C17 99.3(3) . . ?
C11 P1 C1 102.9(3) . . ?
C17 P1 C1 104.4(3) . . ?
C11 P1 Co 119.4(2) . . ?
C17 P1 Co 117.8(2) . . ?
C1 P1 Co 110.9(3) . . ?
C2 P2 C23 102.6(3) . . ?
C2 P2 C29 104.2(3) . . ?
C23 P2 C29 100.1(3) . . ?
C2 P2 Co 108.8(3) . . ?
C23 P2 Co 121.9(2) . . ?
C29 P2 Co 117.0(2) . . ?
C41 P3 C3 104.0(3) . . ?
C41 P3 C35 98.8(3) . . ?
C3 P3 C35 101.2(4) . . ?
C41 P3 Co 118.6(2) . . ?
C3 P3 Co 110.5(3) . . ?
C35 P3 Co 121.2(2) . . ?
C4 C1 P1 114.7(5) . . ?
C4 C2 P2 116.0(6) . . ?
C4 C3 P3 114.8(5) . . ?
C5 C4 C2 107.8(7) . . ?
C5 C4 C1 106.4(6) . . ?
C2 C4 C1 112.4(7) . . ?
C5 C4 C3 107.2(7) . . ?
C2 C4 C3 112.6(6) . . ?
C1 C4 C3 110.1(7) . . ?
C7 C6 C11 120.0 . . ?
C6 C7 C8 120.0 . . ?
C9 C8 C7 120.0 . . ?
C8 C9 C10 120.0 . . ?
C9 C10 C11 120.0 . . ?
C10 C11 C6 120.0 . . ?
C10 C11 P1 116.7(3) . . ?
C6 C11 P1 123.2(3) . . ?
C13 C12 C17 120.0 . . ?
C14 C13 C12 120.0 . . ?
C15 C14 C13 120.0 . . ?
C14 C15 C16 120.0 . . ?
C17 C16 C15 120.0 . . ?
C16 C17 C12 120.0 . . ?
C16 C17 P1 123.6(3) . . ?
C12 C17 P1 116.2(3) . . ?
C19 C18 C23 120.0 . . ?
C20 C19 C18 120.0 . . ?
C21 C20 C19 120.0 . . ?
C20 C21 C22 120.0 . . ?
C23 C22 C21 120.0 . . ?
C22 C23 C18 120.0 . . ?
C22 C23 P2 121.5(3) . . ?
C18 C23 P2 118.5(3) . . ?
C25 C24 C29 120.0 . . ?
C26 C25 C24 120.0 . . ?
C25 C26 C27 120.0 . . ?
C26 C27 C28 120.0 . . ?
C29 C28 C27 120.0 . . ?
C28 C29 C24 120.0 . . ?
C28 C29 P2 116.3(3) . . ?
C24 C29 P2 123.7(3) . . ?
C31 C30 C35 120.0 . . ?
C32 C31 C30 120.0 . . ?
C31 C32 C33 120.0 . . ?
C34 C33 C32 120.0 . . ?
C33 C34 C35 120.0 . . ?
C34 C35 C30 120.0 . . ?
C34 C35 P3 121.5(3) . . ?
C30 C35 P3 118.5(3) . . ?
C37 C36 C41 120.0 . . ?
C36 C37 C38 120.0 . . ?
C39 C38 C37 120.0 . . ?
C40 C39 C38 120.0 . . ?
C39 C40 C41 120.0 . . ?
C40 C41 C36 120.0 . . ?
C40 C41 P3 123.9(3) . . ?
C36 C41 P3 116.0(3) . . ?

loop_
_geom_bond_atom_site_label_1
_geom_bond_atom_site_label_2
_geom_bond_distance
_geom_bond_site_symmetry_2
_geom_bond_publ_flag
Co Cl 2.224(3) . ?
Co P2 2.239(3) . ?
Co P1 2.244(2) . ?
Co P3 2.244(2) . ?
P1 C11 1.852(4) . ?
P1 C17 1.857(5) . ?
P1 C1 1.866(9) . ?
P2 C2 1.853(8) . ?
P2 C23 1.856(4) . ?
P2 C29 1.863(5) . ?
P3 C41 1.840(4) . ?
P3 C3 1.844(8) . ?
P3 C35 1.874(5) . ?
C1 C4 1.562(12) . ?
C2 C4 1.541(12) . ?
C3 C4 1.566(12) . ?
C4 C5 1.534(12) . ?
C6 C7 1.39 . ?
C6 C11 1.39 . ?
C7 C8 1.39 . ?
C8 C9 1.39 . ?
C9 C10 1.39 . ?
C10 C11 1.39 . ?
C12 C13 1.39 . ?
C12 C17 1.39 . ?
C13 C14 1.39 . ?
C14 C15 1.39 . ?
C15 C16 1.39 . ?
C16 C17 1.39 . ?
C18 C19 1.39 . ?
C18 C23 1.39 . ?
C19 C20 1.39 . ?
C20 C21 1.39 . ?
C21 C22 1.39 . ?
C22 C23 1.39 . ?
C24 C25 1.39 . ?
C24 C29 1.39 . ?
C25 C26 1.39 . ?
C26 C27 1.39 . ?
C27 C28 1.39 . ?
C28 C29 1.39 . ?
C30 C31 1.39 . ?
C30 C35 1.39 . ?
C31 C32 1.39 . ?
C32 C33 1.39 . ?
C33 C34 1.39 . ?
C34 C35 1.39 . ?
C36 C37 1.39 . ?
C36 C41 1.39 . ?
C37 C38 1.39 . ?
C38 C39 1.39 . ?
C39 C40 1.39 . ?
C40 C41 1.39 . ?
